data_4303603
loop_
_publ_author_name
'Shigehisa Akine'
'Yoko Morita'
'Fumihiko Utsuno'
'Tatsuya Nabeshima'

_publ_contact_author_address
;
Tsukuba, Ibaraki 305-8571, Japan
;
_publ_contact_author_email akine@chem.tsukuba.ac.jp
_publ_contact_author_fax +81-29-853-4527
_publ_contact_author_name 'Shigehisa Akine'
_publ_contact_author_phone +81-29-853-4527
_publ_section_title
;
Multiple Folding Structures Mediated by Metal Coordination of Acyclic
Multidentate Ligand
;
_journal_name_full 'Inorganic Chemistry'
_journal_page_first 10670
_journal_page_last 10678
_journal_paper_doi 10.1021/ic901372k
_journal_volume 48
_journal_year 2009
_chemical_formula_moiety C48H59.50CeF6N4O18.75PZn2
_chemical_formula_sum 'C48 H59.5 Ce F6 N4 O18.75 P Zn2'
_chemical_formula_weight 1408.33
_chemical_name_common '[LZn2Ce(OAc)2](PF6)(Et2O)1.5(H2O)0.25'
_chemical_name_systematic
; 
 ? 
;
_space_group_IT_number 88
_symmetry_cell_setting tetragonal
_symmetry_space_group_name_Hall '-I 4ad'
_symmetry_space_group_name_H-M 'I 41/a :2'
_atom_sites_solution_hydrogens geom
_atom_sites_solution_primary direct
_atom_sites_solution_secondary difmap
_audit_creation_method SHELXL-97
_cell_angle_alpha 90.00
_cell_angle_beta 90.00
_cell_angle_gamma 90.00
_cell_formula_units_Z 16
_cell_length_a 21.204(3)
_cell_length_b 21.204(3)
_cell_length_c 49.387(6)
_cell_measurement_reflns_used 97929
_cell_measurement_temperature 120
_cell_measurement_theta_max 27.00
_cell_measurement_theta_min 3.04
_cell_volume 22205(5)
_computing_cell_refinement 'Rapid AUTO (Rigaku Corp.)'
_computing_data_collection 'Rapid AUTO (Rigaku Corp.)'
_computing_data_reduction 'Rapid AUTO (Rigaku Corp.)'
_computing_molecular_graphics ORTEP-3
_computing_publication_material ORTEP-3
_computing_structure_refinement 'SHELXL-97 (Sheldrick, 1997)'
_computing_structure_solution 'DIRDIF99 (Beurskens et al., 1999)'
_diffrn_ambient_temperature 120
_diffrn_measured_fraction_theta_full 0.998
_diffrn_measured_fraction_theta_max 0.998
_diffrn_measurement_device_type 'Rigaku R-AXIS Rapid'
_diffrn_measurement_method IP
_diffrn_radiation_monochromator graphite
_diffrn_radiation_source 'fine-focus sealed tube'
_diffrn_radiation_type MoK\a
_diffrn_radiation_wavelength 0.71069
_diffrn_reflns_av_R_equivalents 0.0561
_diffrn_reflns_av_sigmaI/netI 0.0311
_diffrn_reflns_limit_h_max 27
_diffrn_reflns_limit_h_min -27
_diffrn_reflns_limit_k_max 27
_diffrn_reflns_limit_k_min -25
_diffrn_reflns_limit_l_max 63
_diffrn_reflns_limit_l_min -63
_diffrn_reflns_number 97929
_diffrn_reflns_theta_full 27.00
_diffrn_reflns_theta_max 27.00
_diffrn_reflns_theta_min 3.04
_diffrn_standards_decay_% 0
_diffrn_standards_interval_count 0
_diffrn_standards_interval_time 0
_diffrn_standards_number 0
_exptl_absorpt_coefficient_mu 1.788
_exptl_absorpt_correction_T_max 0.7162
_exptl_absorpt_correction_T_min 0.5734
_exptl_absorpt_correction_type multi-scan
_exptl_absorpt_process_details 'Rapid AUTO (Rigaku Corp.)'
_exptl_crystal_colour 'pale yellow'
_exptl_crystal_density_diffrn 1.685
_exptl_crystal_density_method 'not measured'
_exptl_crystal_description prismatic
_exptl_crystal_F_000 11400
_exptl_crystal_size_max 0.35
_exptl_crystal_size_mid 0.30
_exptl_crystal_size_min 0.20
_refine_diff_density_max 2.031
_refine_diff_density_min -0.819
_refine_diff_density_rms 0.116
_refine_ls_extinction_method none
_refine_ls_goodness_of_fit_ref 1.050
_refine_ls_hydrogen_treatment constr
_refine_ls_matrix_type full
_refine_ls_number_parameters 771
_refine_ls_number_reflns 12099
_refine_ls_number_restraints 25
_refine_ls_restrained_S_all 1.058
_refine_ls_R_factor_all 0.0536
_refine_ls_R_factor_gt 0.0441
_refine_ls_shift/su_max 0.002
_refine_ls_shift/su_mean 0.000
_refine_ls_structure_factor_coef Fsqd
_refine_ls_weighting_details 'calc w=1/[\s^2^(Fo^2^)+(0.0470P)^2^+202.3118P] where P=(Fo^2^+2Fc^2^)/3'
_refine_ls_weighting_scheme calc
_refine_ls_wR_factor_gt 0.1095
_refine_ls_wR_factor_ref 0.1166
_reflns_number_gt 10289
_reflns_number_total 12099
_reflns_threshold_expression >2sigma(I)
_cod_data_source_file ic901372k_si_002_10.cif
_cod_data_source_block LZn2Ce
_cod_original_cell_volume 22204(5)
_cod_original_sg_symbol_H-M 'I 41/a'
_cod_original_formula_sum 'C48 H59.50 Ce F6 N4 O18.75 P Zn2'
_cod_database_code 4303603

loop_
_symmetry_equiv_pos_as_xyz
'x, y, z'
'-x, -y+1/2, z'
'-y+3/4, x+1/4, z+1/4'
'y+1/4, -x+1/4, z+1/4'
'x+1/2, y+1/2, z+1/2'
'-x+1/2, -y+1, z+1/2'
'-y+5/4, x+3/4, z+3/4'
'y+3/4, -x+3/4, z+3/4'
'-x, -y, -z'
'x, y-1/2, -z'
'y-3/4, -x-1/4, -z-1/4'
'-y-1/4, x-1/4, -z-1/4'
'-x+1/2, -y+1/2, -z+1/2'
'x+1/2, y, -z+1/2'
'y-1/4, -x+1/4, -z+1/4'
'-y+1/4, x+1/4, -z+1/4'

loop_
_atom_site_label
_atom_site_type_symbol
_atom_site_fract_x
_atom_site_fract_y
_atom_site_fract_z
_atom_site_U_iso_or_equiv
_atom_site_adp_type
_atom_site_occupancy
_atom_site_symmetry_multiplicity
_atom_site_calc_flag
_atom_site_refinement_flags
_atom_site_disorder_assembly
_atom_site_disorder_group
Ce1 Ce 0.227583(10) 0.497870(10) 0.199329(4) 0.01711(7) Uani 1 1 d . . .
Zn1 Zn 0.32093(2) 0.56779(2) 0.148933(9) 0.02015(11) Uani 1 1 d . . .
Zn2 Zn 0.14030(2) 0.42630(2) 0.252275(9) 0.01859(10) Uani 1 1 d . . .
C1 C 0.4491(2) 0.5330(2) 0.18754(9) 0.0240(8) Uani 1 1 d . . .
C2 C 0.38888(19) 0.52419(19) 0.19928(8) 0.0205(8) Uani 1 1 d . . .
C3 C 0.38611(19) 0.51370(19) 0.22742(8) 0.0214(8) Uani 1 1 d . . .
C4 C 0.4387(2) 0.5182(2) 0.24359(9) 0.0277(9) Uani 1 1 d . . .
H1 H 0.4349 0.5141 0.2627 0.033 Uiso 1 1 calc R . .
C5 C 0.4977(2) 0.5287(2) 0.23178(10) 0.0315(10) Uani 1 1 d . . .
H2 H 0.5342 0.5317 0.2429 0.038 Uiso 1 1 calc R . .
C6 C 0.5029(2) 0.5346(2) 0.20426(10) 0.0299(10) Uani 1 1 d . . .
H3 H 0.5434 0.5398 0.1963 0.036 Uiso 1 1 calc R . .
O1 O 0.33598(13) 0.52400(14) 0.18544(6) 0.0219(6) Uani 1 1 d . . .
O2 O 0.32583(13) 0.50151(14) 0.23657(5) 0.0220(6) Uani 1 1 d . . .
C7 C 0.3200(2) 0.4901(2) 0.26520(8) 0.0265(9) Uani 1 1 d . . .
H4 H 0.3478 0.4553 0.2704 0.040 Uiso 1 1 calc R . .
H5 H 0.2762 0.4791 0.2695 0.040 Uiso 1 1 calc R . .
H6 H 0.3319 0.5282 0.2752 0.040 Uiso 1 1 calc R . .
C8 C 0.4582(2) 0.5398(2) 0.15856(9) 0.0276(9) Uani 1 1 d . . .
H7 H 0.4996 0.5337 0.1516 0.033 Uiso 1 1 calc R . .
N1 N 0.41449(18) 0.55340(18) 0.14178(7) 0.0255(8) Uani 1 1 d . . .
O3 O 0.43575(16) 0.55133(16) 0.11442(6) 0.0321(7) Uani 1 1 d . . .
C9 C 0.4414(2) 0.6139(3) 0.10355(10) 0.0370(11) Uani 1 1 d . . .
H8 H 0.4533 0.6104 0.0842 0.044 Uiso 1 1 calc R . .
H9 H 0.4765 0.6355 0.1130 0.044 Uiso 1 1 calc R . .
C10 C 0.3836(2) 0.6545(2) 0.10561(9) 0.0279(9) Uani 1 1 d . . .
H10 H 0.3730 0.6602 0.1250 0.033 Uiso 1 1 calc R . .
H11 H 0.3934 0.6967 0.0981 0.033 Uiso 1 1 calc R . .
O4 O 0.32968(15) 0.62966(15) 0.09185(6) 0.0292(7) Uani 1 1 d . . .
N2 N 0.29915(17) 0.58269(16) 0.10749(7) 0.0229(7) Uani 1 1 d . . .
C11 C 0.2563(2) 0.5558(2) 0.09334(8) 0.0248(9) Uani 1 1 d . . .
H12 H 0.2511 0.5694 0.0752 0.030 Uiso 1 1 calc R . .
C12 C 0.2150(2) 0.5060(2) 0.10307(8) 0.0227(8) Uani 1 1 d . . .
C13 C 0.21405(19) 0.48385(19) 0.13013(8) 0.0202(8) Uani 1 1 d . . .
C14 C 0.1713(2) 0.43499(19) 0.13668(8) 0.0212(8) Uani 1 1 d . . .
C15 C 0.1298(2) 0.4103(2) 0.11793(9) 0.0250(9) Uani 1 1 d . . .
H13 H 0.1011 0.3779 0.1230 0.030 Uiso 1 1 calc R . .
C16 C 0.1306(2) 0.4336(2) 0.09149(9) 0.0280(9) Uani 1 1 d . . .
H14 H 0.1018 0.4175 0.0785 0.034 Uiso 1 1 calc R . .
C17 C 0.1727(2) 0.4795(2) 0.08424(8) 0.0265(9) Uani 1 1 d . . .
H15 H 0.1734 0.4939 0.0660 0.032 Uiso 1 1 calc R . .
O5 O 0.24944(14) 0.50715(13) 0.14971(6) 0.0219(6) Uani 1 1 d . . .
O6 O 0.17625(14) 0.41595(13) 0.16360(5) 0.0214(6) Uani 1 1 d . . .
C18 C 0.1493(2) 0.3554(2) 0.17041(9) 0.0288(9) Uani 1 1 d . . .
H16 H 0.1052 0.3539 0.1638 0.035 Uiso 1 1 calc R . .
H17 H 0.1482 0.3510 0.1904 0.035 Uiso 1 1 calc R . .
C19 C 0.1854(3) 0.3006(2) 0.15851(10) 0.0348(11) Uani 1 1 d . . .
H18 H 0.1574 0.2634 0.1573 0.042 Uiso 1 1 calc R . .
H19 H 0.1992 0.3115 0.1399 0.042 Uiso 1 1 calc R . .
O7 O 0.23912(18) 0.28517(16) 0.17449(6) 0.0351(8) Uani 1 1 d . . .
C20 C 0.2995(3) 0.2996(2) 0.16359(10) 0.0366(11) Uani 1 1 d . . .
H20 H 0.2991 0.2906 0.1439 0.044 Uiso 1 1 calc R . .
H21 H 0.3312 0.2714 0.1720 0.044 Uiso 1 1 calc R . .
C21 C 0.3199(2) 0.3679(2) 0.16792(9) 0.0321(10) Uani 1 1 d . . .
H22 H 0.3664 0.3704 0.1669 0.039 Uiso 1 1 calc R . .
H23 H 0.3023 0.3942 0.1532 0.039 Uiso 1 1 calc R . .
O8 O 0.29946(14) 0.39312(14) 0.19356(6) 0.0241(6) Uani 1 1 d . . .
C22 C 0.3113(2) 0.35815(19) 0.21677(8) 0.0217(8) Uani 1 1 d . . .
C23 C 0.26461(19) 0.36571(18) 0.23673(8) 0.0187(8) Uani 1 1 d . . .
C24 C 0.27007(19) 0.33014(18) 0.26062(8) 0.0197(8) Uani 1 1 d . . .
C25 C 0.3236(2) 0.29137(19) 0.26437(8) 0.0222(8) Uani 1 1 d . . .
H24 H 0.3277 0.2679 0.2806 0.027 Uiso 1 1 calc R . .
C26 C 0.3697(2) 0.2870(2) 0.24492(9) 0.0257(9) Uani 1 1 d . . .
H25 H 0.4058 0.2616 0.2480 0.031 Uiso 1 1 calc R . .
C27 C 0.3631(2) 0.3202(2) 0.22062(9) 0.0256(9) Uani 1 1 d . . .
H26 H 0.3943 0.3166 0.2069 0.031 Uiso 1 1 calc R . .
O9 O 0.21819(13) 0.40613(13) 0.23169(5) 0.0204(6) Uani 1 1 d . . .
C28 C 0.2230(2) 0.32909(19) 0.28201(8) 0.0218(8) Uani 1 1 d . . .
H27 H 0.2305 0.3019 0.2970 0.026 Uiso 1 1 calc R . .
N3 N 0.17235(17) 0.36165(16) 0.28237(7) 0.0221(7) Uani 1 1 d . . .
O10 O 0.13854(15) 0.34938(16) 0.30652(6) 0.0301(7) Uani 1 1 d . . .
C29 C 0.0829(2) 0.3869(2) 0.30788(9) 0.0302(10) Uani 1 1 d . . .
H28 H 0.0912 0.4281 0.2991 0.036 Uiso 1 1 calc R . .
H29 H 0.0726 0.3951 0.3271 0.036 Uiso 1 1 calc R . .
C30 C 0.0269(2) 0.3563(2) 0.29438(9) 0.0321(10) Uani 1 1 d . . .
H30 H 0.0133 0.3201 0.3056 0.039 Uiso 1 1 calc R . .
H31 H -0.0082 0.3870 0.2941 0.039 Uiso 1 1 calc R . .
O11 O 0.03739(15) 0.33437(15) 0.26735(7) 0.0295(7) Uani 1 1 d . . .
N4 N 0.05328(17) 0.38471(16) 0.24941(7) 0.0233(7) Uani 1 1 d . . .
C31 C 0.0120(2) 0.3889(2) 0.23028(9) 0.0259(9) Uani 1 1 d . . .
H32 H -0.0232 0.3613 0.2313 0.031 Uiso 1 1 calc R . .
C32 C 0.0143(2) 0.4315(2) 0.20761(8) 0.0238(8) Uani 1 1 d . . .
C33 C 0.06701(19) 0.4689(2) 0.20141(8) 0.0211(8) Uani 1 1 d . . .
C34 C 0.0631(2) 0.5096(2) 0.17857(8) 0.0239(8) Uani 1 1 d . . .
C35 C 0.0086(2) 0.5146(2) 0.16373(9) 0.0320(10) Uani 1 1 d . . .
H33 H 0.0061 0.5438 0.1492 0.038 Uiso 1 1 calc R . .
C36 C -0.0435(2) 0.4766(3) 0.17014(9) 0.0356(11) Uani 1 1 d . . .
H34 H -0.0811 0.4797 0.1597 0.043 Uiso 1 1 calc R . .
C37 C -0.0404(2) 0.4352(2) 0.19124(9) 0.0320(10) Uani 1 1 d . . .
H35 H -0.0754 0.4085 0.1950 0.038 Uiso 1 1 calc R . .
O12 O 0.12030(13) 0.46739(14) 0.21518(6) 0.0222(6) Uani 1 1 d . . .
O13 O 0.11778(14) 0.54234(15) 0.17346(6) 0.0256(6) Uani 1 1 d . . .
C38 C 0.1146(2) 0.5883(2) 0.15192(9) 0.0336(10) Uani 1 1 d . . .
H36 H 0.1046 0.5671 0.1348 0.050 Uiso 1 1 calc R . .
H37 H 0.1554 0.6098 0.1503 0.050 Uiso 1 1 calc R . .
H38 H 0.0818 0.6194 0.1560 0.050 Uiso 1 1 calc R . .
O14 O 0.23070(15) 0.61154(14) 0.19012(6) 0.0273(7) Uani 1 1 d . . .
O15 O 0.30048(17) 0.65360(14) 0.16176(6) 0.0321(7) Uani 1 1 d . . .
C39 C 0.2583(2) 0.6578(2) 0.17994(9) 0.0315(10) Uani 1 1 d . . .
C40 C 0.2396(4) 0.7231(3) 0.18871(14) 0.063(2) Uani 1 1 d . . .
H39 H 0.2340 0.7498 0.1727 0.095 Uiso 1 1 calc R . .
H40 H 0.2727 0.7409 0.2002 0.095 Uiso 1 1 calc R . .
H41 H 0.2000 0.7210 0.1989 0.095 Uiso 1 1 calc R . .
O16 O 0.20284(14) 0.55258(14) 0.24129(6) 0.0237(6) Uani 1 1 d . . .
O17 O 0.14985(13) 0.50422(14) 0.27432(5) 0.0214(6) Uani 1 1 d . . .
C41 C 0.17548(19) 0.5530(2) 0.26366(8) 0.0215(8) Uani 1 1 d . . .
C42 C 0.1743(3) 0.6131(2) 0.27959(10) 0.0384(12) Uani 1 1 d . . .
H42 H 0.2100 0.6139 0.2922 0.058 Uiso 1 1 calc R . .
H43 H 0.1348 0.6158 0.2898 0.058 Uiso 1 1 calc R . .
H44 H 0.1773 0.6491 0.2672 0.058 Uiso 1 1 calc R . .
P1 P 0.5000 0.2500 0.35796(9) 0.0400(9) Uani 0.50 2 d SP . .
F1 F 0.4471(3) 0.2560(4) 0.33471(19) 0.069(2) Uani 0.50 1 d P . .
F2 F 0.4937(4) 0.1755(4) 0.3582(2) 0.062(3) Uani 0.50 1 d P . .
F3 F 0.4462(4) 0.2542(5) 0.3803(2) 0.065(3) Uani 0.50 1 d P . .
P2 P 0.5000 0.2500 0.13526(5) 0.0865(12) Uani 1 2 d S . .
F4 F 0.4503(2) 0.2620(3) 0.15848(10) 0.0962(16) Uani 1 1 d . . .
F5 F 0.4812(4) 0.1791(3) 0.13541(13) 0.150(3) Uani 1 1 d . . .
F6 F 0.4465(5) 0.2646(4) 0.11355(12) 0.211(5) Uani 1 1 d . . .
P3 P 0.5000 0.2500 -0.05234(8) 0.0489(11) Uani 0.50 2 d SPD . .
F7 F 0.4602(8) 0.2756(7) -0.0292(3) 0.196(8) Uani 0.50 1 d PDU . .
F8 F 0.4587(6) 0.1880(4) -0.0506(2) 0.108(4) Uani 0.50 1 d PDU . .
F9 F 0.4589(4) 0.2844(5) -0.0723(2) 0.192(8) Uani 0.50 1 d PDU . .
O18 O 0.5000 0.2500 0.0307(3) 0.431(6) Uani 1 2 d S . .
C43 C 0.5473(13) 0.2813(14) 0.0468(3) 0.408(5) Uani 1 1 d . . .
H45 H 0.5269 0.3104 0.0599 0.490 Uiso 1 1 calc R . .
H46 H 0.5719 0.2498 0.0572 0.490 Uiso 1 1 calc R . .
C44 C 0.5880(6) 0.3157(7) 0.0291(2) 0.143(6) Uani 1 1 d . . .
H47 H 0.6191 0.2870 0.0211 0.215 Uiso 1 1 calc R . .
H48 H 0.6098 0.3488 0.0393 0.215 Uiso 1 1 calc R . .
H49 H 0.5630 0.3350 0.0146 0.215 Uiso 1 1 calc R . .
C45 C 0.3612(5) 0.4103(4) 0.0901(2) 0.092(3) Uani 1 1 d . . .
H50 H 0.3919 0.4418 0.0962 0.138 Uiso 1 1 calc R . .
H51 H 0.3506 0.3822 0.1052 0.138 Uiso 1 1 calc R . .
H52 H 0.3229 0.4315 0.0838 0.138 Uiso 1 1 calc R . .
C46 C 0.3890(6) 0.3723(6) 0.0674(2) 0.113(4) Uani 1 1 d . . .
H53 H 0.4321 0.3585 0.0724 0.135 Uiso 1 1 calc R . .
H54 H 0.3630 0.3342 0.0642 0.135 Uiso 1 1 calc R . .
O19 O 0.3914(3) 0.4104(3) 0.04265(17) 0.108(2) Uani 1 1 d . . .
C47 C 0.4181(5) 0.3801(5) 0.02034(18) 0.085(3) Uani 1 1 d . . .
H55 H 0.3918 0.3433 0.0155 0.103 Uiso 1 1 calc R . .
H56 H 0.4605 0.3643 0.0253 0.103 Uiso 1 1 calc R . .
C48 C 0.4236(4) 0.4198(5) -0.00225(18) 0.081(2) Uani 1 1 d . . .
H57 H 0.3836 0.4419 -0.0052 0.121 Uiso 1 1 calc R . .
H58 H 0.4339 0.3945 -0.0183 0.121 Uiso 1 1 calc R . .
H59 H 0.4572 0.4507 0.0009 0.121 Uiso 1 1 calc R . .
O20 O 0.5000 0.2500 0.4423(6) 0.32(3) Uani 0.50 2 d SP . .

loop_
_atom_site_aniso_label
_atom_site_aniso_U_11
_atom_site_aniso_U_22
_atom_site_aniso_U_33
_atom_site_aniso_U_23
_atom_site_aniso_U_13
_atom_site_aniso_U_12
Ce1 0.01937(12) 0.01873(12) 0.01323(11) 0.00222(8) 0.00148(8) 0.00017(8)
Zn1 0.0228(2) 0.0217(2) 0.0160(2) 0.00246(17) 0.00197(17) -0.00007(18)
Zn2 0.0175(2) 0.0219(2) 0.0164(2) 0.00261(17) 0.00013(17) -0.00123(17)
C1 0.021(2) 0.024(2) 0.027(2) 0.0036(16) 0.0019(17) 0.0023(16)
C2 0.0177(19) 0.0194(19) 0.025(2) 0.0015(15) 0.0006(15) 0.0021(15)
C3 0.0200(19) 0.0197(19) 0.024(2) 0.0011(16) 0.0012(16) 0.0015(15)
C4 0.026(2) 0.030(2) 0.027(2) 0.0054(18) -0.0038(17) -0.0020(18)
C5 0.022(2) 0.038(3) 0.034(2) 0.008(2) -0.0053(18) -0.0009(18)
C6 0.018(2) 0.035(2) 0.037(2) 0.009(2) 0.0026(18) 0.0022(17)
O1 0.0212(14) 0.0262(15) 0.0181(13) 0.0046(11) -0.0003(11) -0.0018(11)
O2 0.0185(14) 0.0307(16) 0.0170(13) 0.0025(11) -0.0002(11) 0.0007(11)
C7 0.028(2) 0.036(2) 0.0159(19) 0.0012(17) 0.0005(16) -0.0016(18)
C8 0.024(2) 0.027(2) 0.032(2) 0.0063(18) 0.0073(18) 0.0031(17)
N1 0.0283(19) 0.0299(19) 0.0182(17) 0.0042(14) 0.0072(14) 0.0024(15)
O3 0.0356(18) 0.0389(18) 0.0219(15) 0.0054(13) 0.0114(13) 0.0089(14)
C9 0.033(3) 0.050(3) 0.028(2) 0.016(2) 0.009(2) -0.001(2)
C10 0.033(2) 0.027(2) 0.024(2) 0.0053(17) 0.0039(18) -0.0052(18)
O4 0.0347(17) 0.0288(16) 0.0241(15) 0.0100(13) -0.0001(13) -0.0049(13)
N2 0.0302(19) 0.0213(17) 0.0172(16) 0.0061(13) 0.0049(14) 0.0009(14)
C11 0.028(2) 0.030(2) 0.0160(19) 0.0046(16) -0.0005(16) 0.0028(17)
C12 0.025(2) 0.027(2) 0.0164(19) 0.0023(16) -0.0003(16) 0.0032(16)
C13 0.024(2) 0.0206(19) 0.0164(18) 0.0010(15) -0.0002(15) 0.0045(15)
C14 0.025(2) 0.022(2) 0.0161(18) 0.0011(15) 0.0005(15) 0.0055(16)
C15 0.023(2) 0.026(2) 0.026(2) 0.0024(17) -0.0025(17) 0.0016(16)
C16 0.031(2) 0.030(2) 0.024(2) -0.0011(17) -0.0075(18) 0.0029(18)
C17 0.031(2) 0.032(2) 0.0163(19) 0.0018(17) -0.0050(17) 0.0034(18)
O5 0.0261(15) 0.0242(14) 0.0153(13) 0.0027(11) -0.0011(11) -0.0020(12)
O6 0.0290(15) 0.0194(14) 0.0158(13) 0.0026(11) -0.0004(11) -0.0021(11)
C18 0.044(3) 0.020(2) 0.022(2) 0.0028(16) 0.0037(19) -0.0056(18)
C19 0.053(3) 0.024(2) 0.027(2) -0.0019(18) -0.008(2) 0.007(2)
O7 0.050(2) 0.0302(17) 0.0253(16) 0.0044(13) -0.0035(15) 0.0034(15)
C20 0.054(3) 0.032(3) 0.024(2) -0.0016(19) 0.004(2) 0.012(2)
C21 0.043(3) 0.032(2) 0.022(2) 0.0032(18) 0.0091(19) 0.011(2)
O8 0.0298(16) 0.0247(15) 0.0179(14) 0.0042(11) 0.0061(12) 0.0054(12)
C22 0.025(2) 0.0188(19) 0.0212(19) 0.0002(15) 0.0000(16) -0.0008(15)
C23 0.0206(19) 0.0186(18) 0.0170(18) -0.0007(14) -0.0025(15) -0.0009(14)
C24 0.0220(19) 0.0174(18) 0.0197(19) -0.0005(15) -0.0022(15) -0.0032(15)
C25 0.025(2) 0.0178(19) 0.024(2) 0.0008(15) -0.0060(16) -0.0011(15)
C26 0.022(2) 0.023(2) 0.033(2) -0.0013(17) -0.0048(17) 0.0051(16)
C27 0.021(2) 0.027(2) 0.029(2) -0.0011(17) 0.0020(17) 0.0003(16)
O9 0.0207(14) 0.0223(14) 0.0183(13) 0.0033(11) 0.0013(11) 0.0032(11)
C28 0.028(2) 0.0200(19) 0.0178(18) 0.0039(15) -0.0045(16) -0.0026(16)
N3 0.0252(18) 0.0247(17) 0.0163(16) 0.0040(13) 0.0020(13) -0.0040(14)
O10 0.0283(16) 0.0407(19) 0.0214(15) 0.0122(13) 0.0061(12) 0.0010(14)
C29 0.028(2) 0.038(3) 0.025(2) 0.0061(19) 0.0060(18) 0.0014(19)
C30 0.025(2) 0.037(3) 0.034(2) 0.011(2) 0.0088(19) -0.0057(19)
O11 0.0280(16) 0.0263(16) 0.0341(17) 0.0097(13) 0.0010(13) -0.0060(13)
N4 0.0233(17) 0.0197(17) 0.0268(18) 0.0040(14) 0.0015(14) -0.0032(13)
C31 0.019(2) 0.029(2) 0.030(2) -0.0046(18) -0.0004(17) -0.0047(16)
C32 0.021(2) 0.027(2) 0.023(2) -0.0049(16) -0.0046(16) 0.0010(16)
C33 0.0186(19) 0.027(2) 0.0175(18) -0.0033(16) -0.0015(15) 0.0037(16)
C34 0.023(2) 0.031(2) 0.0178(19) -0.0015(16) -0.0001(16) 0.0044(17)
C35 0.029(2) 0.048(3) 0.019(2) 0.0038(19) -0.0047(17) 0.009(2)
C36 0.024(2) 0.058(3) 0.025(2) -0.006(2) -0.0083(18) 0.002(2)
C37 0.023(2) 0.049(3) 0.024(2) -0.009(2) -0.0048(17) -0.002(2)
O12 0.0179(14) 0.0292(15) 0.0195(14) 0.0039(12) -0.0018(11) 0.0001(11)
O13 0.0259(15) 0.0305(16) 0.0204(14) 0.0074(12) -0.0020(12) 0.0039(12)
C38 0.037(3) 0.037(3) 0.027(2) 0.014(2) 0.0000(19) 0.008(2)
O14 0.0329(17) 0.0215(15) 0.0275(15) 0.0051(12) 0.0069(13) 0.0026(12)
O15 0.046(2) 0.0217(15) 0.0288(16) -0.0001(13) 0.0162(15) -0.0009(14)
C39 0.042(3) 0.026(2) 0.026(2) 0.0017(18) 0.009(2) 0.0020(19)
C40 0.101(6) 0.027(3) 0.061(4) 0.002(3) 0.048(4) 0.009(3)
O16 0.0278(15) 0.0262(15) 0.0172(13) -0.0016(11) 0.0040(12) -0.0011(12)
O17 0.0214(14) 0.0253(15) 0.0175(13) -0.0009(11) 0.0015(11) -0.0008(11)
C41 0.0203(19) 0.026(2) 0.0185(19) -0.0022(16) 0.0003(15) 0.0016(16)
C42 0.057(3) 0.027(2) 0.031(2) -0.005(2) 0.014(2) -0.008(2)
P1 0.0222(16) 0.0305(19) 0.067(3) 0.000 0.000 -0.0017(14)
F1 0.038(4) 0.067(5) 0.102(6) -0.009(5) -0.014(4) -0.012(3)
F2 0.044(4) 0.029(5) 0.113(9) -0.001(4) 0.012(5) -0.007(4)
F3 0.040(6) 0.069(6) 0.085(7) 0.016(5) 0.020(4) 0.023(4)
P2 0.136(3) 0.095(2) 0.0283(11) 0.000 0.000 -0.065(2)
F4 0.061(3) 0.149(5) 0.079(3) 0.013(3) -0.010(2) 0.016(3)
F5 0.252(9) 0.096(4) 0.103(5) -0.010(4) 0.021(5) -0.085(5)
F6 0.363(12) 0.184(8) 0.086(4) 0.060(5) -0.130(6) -0.153(9)
P3 0.061(3) 0.048(2) 0.038(2) 0.000 0.000 -0.027(2)
F7 0.228(17) 0.151(13) 0.208(15) -0.024(11) 0.145(13) -0.057(11)
F8 0.140(9) 0.076(6) 0.109(8) -0.001(5) -0.026(7) -0.079(7)
F9 0.117(9) 0.213(13) 0.246(14) 0.196(12) -0.113(9) -0.111(9)
O18 0.48(2) 0.70(3) 0.107(11) 0.000 0.000 -0.512
C43 0.508(19) 0.63(2) 0.089(10) 0.048(17) -0.060(16) -0.515
C44 0.125(10) 0.210(15) 0.095(8) -0.007(9) -0.006(7) -0.097(10)
C45 0.098(7) 0.068(5) 0.110(7) -0.019(5) 0.041(6) -0.011(5)
C46 0.102(8) 0.108(8) 0.128(9) 0.045(7) 0.013(7) 0.002(6)
O19 0.084(5) 0.096(5) 0.145(7) 0.021(5) -0.013(4) -0.002(4)
C47 0.091(7) 0.088(6) 0.077(6) -0.019(5) -0.002(5) -0.002(5)
C48 0.064(5) 0.100(7) 0.078(5) -0.003(5) -0.009(4) 0.002(5)
O20 0.29(4) 0.53(7) 0.14(2) 0.000 0.000 0.36(5)

loop_
_atom_type_symbol
_atom_type_description
_atom_type_scat_dispersion_real
_atom_type_scat_dispersion_imag
_atom_type_scat_source
C C 0.0033 0.0016 'International Tables Vol C Tables 4.2.6.8 and 6.1.1.4'
H H 0.0000 0.0000 'International Tables Vol C Tables 4.2.6.8 and 6.1.1.4'
Ce Ce -0.2486 2.6331 'International Tables Vol C Tables 4.2.6.8 and 6.1.1.4'
F F 0.0171 0.0103 'International Tables Vol C Tables 4.2.6.8 and 6.1.1.4'
N N 0.0061 0.0033 'International Tables Vol C Tables 4.2.6.8 and 6.1.1.4'
O O 0.0106 0.0060 'International Tables Vol C Tables 4.2.6.8 and 6.1.1.4'
P P 0.1023 0.0942 'International Tables Vol C Tables 4.2.6.8 and 6.1.1.4'
Zn Zn 0.2839 1.4301 'International Tables Vol C Tables 4.2.6.8 and 6.1.1.4'

loop_
_geom_angle_atom_site_label_1
_geom_angle_atom_site_label_2
_geom_angle_atom_site_label_3
_geom_angle
_geom_angle_site_symmetry_1
_geom_angle_site_symmetry_3
_geom_angle_publ_flag
O16 Ce1 O14 72.26(10) . . ?
O16 Ce1 O1 109.36(10) . . ?
O14 Ce1 O1 72.67(10) . . ?
O16 Ce1 O12 70.06(10) . . ?
O14 Ce1 O12 109.74(10) . . ?
O1 Ce1 O12 176.93(9) . . ?
O16 Ce1 O5 146.83(10) . . ?
O14 Ce1 O5 74.70(10) . . ?
O1 Ce1 O5 62.38(9) . . ?
O12 Ce1 O5 119.83(9) . . ?
O16 Ce1 O9 79.11(9) . . ?
O14 Ce1 O9 151.17(10) . . ?
O1 Ce1 O9 115.04(9) . . ?
O12 Ce1 O9 61.92(9) . . ?
O5 Ce1 O9 134.03(9) . . ?
O16 Ce1 O6 140.84(9) . . ?
O14 Ce1 O6 121.38(9) . . ?
O1 Ce1 O6 109.78(9) . . ?
O12 Ce1 O6 70.79(9) . . ?
O5 Ce1 O6 59.07(9) . . ?
O9 Ce1 O6 83.48(9) . . ?
O16 Ce1 O8 127.02(9) . . ?
O14 Ce1 O8 140.43(10) . . ?
O1 Ce1 O8 68.28(9) . . ?
O12 Ce1 O8 109.52(9) . . ?
O5 Ce1 O8 81.79(9) . . ?
O9 Ce1 O8 58.62(9) . . ?
O6 Ce1 O8 68.36(9) . . ?
O16 Ce1 O2 65.46(9) . . ?
O14 Ce1 O2 94.32(10) . . ?
O1 Ce1 O2 58.57(9) . . ?
O12 Ce1 O2 118.91(9) . . ?
O5 Ce1 O2 120.47(9) . . ?
O9 Ce1 O2 70.23(9) . . ?
O6 Ce1 O2 138.68(9) . . ?
O8 Ce1 O2 70.78(9) . . ?
O16 Ce1 O13 92.78(9) . . ?
O14 Ce1 O13 67.01(10) . . ?
O1 Ce1 O13 124.73(9) . . ?
O12 Ce1 O13 58.32(9) . . ?
O5 Ce1 O13 71.50(9) . . ?
O9 Ce1 O13 118.65(9) . . ?
O6 Ce1 O13 65.59(9) . . ?
O8 Ce1 O13 133.75(9) . . ?
O2 Ce1 O13 155.46(9) . . ?
O16 Ce1 Zn1 121.64(7) . . ?
O14 Ce1 Zn1 55.82(7) . . ?
O1 Ce1 Zn1 34.97(6) . . ?
O12 Ce1 Zn1 147.97(6) . . ?
O5 Ce1 Zn1 33.64(7) . . ?
O9 Ce1 Zn1 144.97(6) . . ?
O6 Ce1 Zn1 92.04(6) . . ?
O8 Ce1 Zn1 87.39(6) . . ?
O2 Ce1 Zn1 92.00(6) . . ?
O13 Ce1 Zn1 90.18(6) . . ?
O16 Ce1 Zn2 57.52(7) . . ?
O14 Ce1 Zn2 124.85(7) . . ?
O1 Ce1 Zn2 142.13(6) . . ?
O12 Ce1 Zn2 34.95(6) . . ?
O5 Ce1 Zn2 148.53(7) . . ?
O9 Ce1 Zn2 33.10(6) . . ?
O6 Ce1 Zn2 89.78(6) . . ?
O8 Ce1 Zn2 91.16(6) . . ?
O2 Ce1 Zn2 85.13(6) . . ?
O13 Ce1 Zn2 92.66(6) . . ?
Zn1 Ce1 Zn2 177.080(13) . . ?
O15 Zn1 O5 114.98(13) . . ?
O15 Zn1 N1 114.03(15) . . ?
O5 Zn1 N1 130.44(14) . . ?
O15 Zn1 O1 99.73(13) . . ?
O5 Zn1 O1 79.00(11) . . ?
N1 Zn1 O1 86.17(13) . . ?
O15 Zn1 N2 97.15(14) . . ?
O5 Zn1 N2 87.07(13) . . ?
N1 Zn1 N2 93.84(14) . . ?
O1 Zn1 N2 161.50(13) . . ?
O15 Zn1 Ce1 92.17(9) . . ?
O5 Zn1 Ce1 44.19(8) . . ?
N1 Zn1 Ce1 127.50(10) . . ?
O1 Zn1 Ce1 43.41(8) . . ?
N2 Zn1 Ce1 128.64(10) . . ?
O9 Zn2 O17 111.98(12) . . ?
O9 Zn2 N4 128.36(13) . . ?
O17 Zn2 N4 119.13(13) . . ?
O9 Zn2 O12 78.94(11) . . ?
O17 Zn2 O12 98.95(12) . . ?
N4 Zn2 O12 86.31(13) . . ?
O9 Zn2 N3 87.32(12) . . ?
O17 Zn2 N3 96.89(13) . . ?
N4 Zn2 N3 93.35(14) . . ?
O12 Zn2 N3 162.04(13) . . ?
O9 Zn2 Ce1 43.98(8) . . ?
O17 Zn2 Ce1 89.72(8) . . ?
N4 Zn2 Ce1 127.10(10) . . ?
O12 Zn2 Ce1 43.51(8) . . ?
N3 Zn2 Ce1 128.52(9) . . ?
C6 C1 C2 119.6(4) . . ?
C6 C1 C8 117.9(4) . . ?
C2 C1 C8 122.5(4) . . ?
O1 C2 C3 118.5(4) . . ?
O1 C2 C1 123.9(4) . . ?
C3 C2 C1 117.6(4) . . ?
C4 C3 O2 125.0(4) . . ?
C4 C3 C2 121.9(4) . . ?
O2 C3 C2 113.0(3) . . ?
C3 C4 C5 119.6(4) . . ?
C3 C4 H1 120.2 . . ?
C5 C4 H1 120.2 . . ?
C6 C5 C4 120.1(4) . . ?
C6 C5 H2 120.0 . . ?
C4 C5 H2 120.0 . . ?
C5 C6 C1 120.9(4) . . ?
C5 C6 H3 119.5 . . ?
C1 C6 H3 119.5 . . ?
C2 O1 Zn1 126.0(2) . . ?
C2 O1 Ce1 130.8(2) . . ?
Zn1 O1 Ce1 101.62(11) . . ?
C3 O2 C7 115.7(3) . . ?
C3 O2 Ce1 118.8(2) . . ?
C7 O2 Ce1 125.5(2) . . ?
O2 C7 H4 109.5 . . ?
O2 C7 H5 109.5 . . ?
H4 C7 H5 109.5 . . ?
O2 C7 H6 109.5 . . ?
H4 C7 H6 109.5 . . ?
H5 C7 H6 109.5 . . ?
N1 C8 C1 124.5(4) . . ?
N1 C8 H7 117.8 . . ?
C1 C8 H7 117.8 . . ?
C8 N1 O3 112.3(4) . . ?
C8 N1 Zn1 128.9(3) . . ?
O3 N1 Zn1 118.5(3) . . ?
N1 O3 C9 110.7(3) . . ?
O3 C9 C10 115.9(4) . . ?
O3 C9 H8 108.3 . . ?
C10 C9 H8 108.3 . . ?
O3 C9 H9 108.3 . . ?
C10 C9 H9 108.3 . . ?
H8 C9 H9 107.4 . . ?
O4 C10 C9 114.1(4) . . ?
O4 C10 H10 108.7 . . ?
C9 C10 H10 108.7 . . ?
O4 C10 H11 108.7 . . ?
C9 C10 H11 108.7 . . ?
H10 C10 H11 107.6 . . ?
N2 O4 C10 111.4(3) . . ?
C11 N2 O4 109.9(3) . . ?
C11 N2 Zn1 127.9(3) . . ?
O4 N2 Zn1 122.1(3) . . ?
N2 C11 C12 124.8(4) . . ?
N2 C11 H12 117.6 . . ?
C12 C11 H12 117.6 . . ?
C17 C12 C13 118.8(4) . . ?
C17 C12 C11 117.1(4) . . ?
C13 C12 C11 124.1(4) . . ?
O5 C13 C14 118.1(3) . . ?
O5 C13 C12 124.0(4) . . ?
C14 C13 C12 117.9(4) . . ?
C15 C14 O6 125.3(4) . . ?
C15 C14 C13 122.2(4) . . ?
O6 C14 C13 112.5(3) . . ?
C14 C15 C16 119.0(4) . . ?
C14 C15 H13 120.5 . . ?
C16 C15 H13 120.5 . . ?
C17 C16 C15 120.3(4) . . ?
C17 C16 H14 119.8 . . ?
C15 C16 H14 119.8 . . ?
C16 C17 C12 121.7(4) . . ?
C16 C17 H15 119.1 . . ?
C12 C17 H15 119.1 . . ?
C13 O5 Zn1 131.4(3) . . ?
C13 O5 Ce1 125.6(2) . . ?
Zn1 O5 Ce1 102.17(12) . . ?
C14 O6 C18 116.7(3) . . ?
C14 O6 Ce1 117.8(2) . . ?
C18 O6 Ce1 125.3(2) . . ?
O6 C18 C19 113.0(4) . . ?
O6 C18 H16 109.0 . . ?
C19 C18 H16 109.0 . . ?
O6 C18 H17 109.0 . . ?
C19 C18 H17 109.0 . . ?
H16 C18 H17 107.8 . . ?
O7 C19 C18 111.6(4) . . ?
O7 C19 H18 109.3 . . ?
C18 C19 H18 109.3 . . ?
O7 C19 H19 109.3 . . ?
C18 C19 H19 109.3 . . ?
H18 C19 H19 108.0 . . ?
C20 O7 C19 117.4(4) . . ?
O7 C20 C21 113.9(4) . . ?
O7 C20 H20 108.8 . . ?
C21 C20 H20 108.8 . . ?
O7 C20 H21 108.8 . . ?
C21 C20 H21 108.8 . . ?
H20 C20 H21 107.7 . . ?
O8 C21 C20 113.0(4) . . ?
O8 C21 H22 109.0 . . ?
C20 C21 H22 109.0 . . ?
O8 C21 H23 109.0 . . ?
C20 C21 H23 109.0 . . ?
H22 C21 H23 107.8 . . ?
C22 O8 C21 118.3(3) . . ?
C22 O8 Ce1 116.9(2) . . ?
C21 O8 Ce1 124.4(2) . . ?
C27 C22 O8 124.8(4) . . ?
C27 C22 C23 122.2(4) . . ?
O8 C22 C23 113.0(3) . . ?
O9 C23 C24 124.4(4) . . ?
O9 C23 C22 117.6(3) . . ?
C24 C23 C22 118.0(4) . . ?
C23 C24 C25 119.2(4) . . ?
C23 C24 C28 124.2(4) . . ?
C25 C24 C28 116.6(4) . . ?
C26 C25 C24 121.2(4) . . ?
C26 C25 H24 119.4 . . ?
C24 C25 H24 119.4 . . ?
C25 C26 C27 119.8(4) . . ?
C25 C26 H25 120.1 . . ?
C27 C26 H25 120.1 . . ?
C22 C27 C26 119.5(4) . . ?
C22 C27 H26 120.3 . . ?
C26 C27 H26 120.3 . . ?
C23 O9 Zn2 131.2(2) . . ?
C23 O9 Ce1 123.9(2) . . ?
Zn2 O9 Ce1 102.92(11) . . ?
N3 C28 C24 125.4(4) . . ?
N3 C28 H27 117.3 . . ?
C24 C28 H27 117.3 . . ?
C28 N3 O10 109.8(3) . . ?
C28 N3 Zn2 127.3(3) . . ?
O10 N3 Zn2 122.9(3) . . ?
N3 O10 C29 110.9(3) . . ?
O10 C29 C30 112.9(4) . . ?
O10 C29 H28 109.0 . . ?
C30 C29 H28 109.0 . . ?
O10 C29 H29 109.0 . . ?
C30 C29 H29 109.0 . . ?
H28 C29 H29 107.8 . . ?
O11 C30 C29 115.5(4) . . ?
O11 C30 H30 108.4 . . ?
C29 C30 H30 108.4 . . ?
O11 C30 H31 108.4 . . ?
C29 C30 H31 108.4 . . ?
H30 C30 H31 107.5 . . ?
N4 O11 C30 111.9(3) . . ?
C31 N4 O11 110.2(3) . . ?
C31 N4 Zn2 129.1(3) . . ?
O11 N4 Zn2 119.4(2) . . ?
N4 C31 C32 126.1(4) . . ?
N4 C31 H32 116.9 . . ?
C32 C31 H32 116.9 . . ?
C33 C32 C37 119.8(4) . . ?
C33 C32 C31 123.4(4) . . ?
C37 C32 C31 116.8(4) . . ?
O12 C33 C32 123.7(4) . . ?
O12 C33 C34 118.3(4) . . ?
C32 C33 C34 118.0(4) . . ?
C35 C34 O13 124.9(4) . . ?
C35 C34 C33 121.3(4) . . ?
O13 C34 C33 113.8(4) . . ?
C34 C35 C36 119.8(4) . . ?
C34 C35 H33 120.1 . . ?
C36 C35 H33 120.1 . . ?
C37 C36 C35 120.3(4) . . ?
C37 C36 H34 119.8 . . ?
C35 C36 H34 119.8 . . ?
C36 C37 C32 120.7(4) . . ?
C36 C37 H35 119.6 . . ?
C32 C37 H35 119.6 . . ?
C33 O12 Zn2 129.9(3) . . ?
C33 O12 Ce1 127.9(2) . . ?
Zn2 O12 Ce1 101.54(11) . . ?
C34 O13 C38 115.9(3) . . ?
C34 O13 Ce1 116.4(2) . . ?
C38 O13 Ce1 126.7(3) . . ?
O13 C38 H36 109.5 . . ?
O13 C38 H37 109.5 . . ?
H36 C38 H37 109.5 . . ?
O13 C38 H38 109.5 . . ?
H36 C38 H38 109.5 . . ?
H37 C38 H38 109.5 . . ?
C39 O14 Ce1 149.2(3) . . ?
C39 O15 Zn1 116.5(3) . . ?
O14 C39 O15 124.1(4) . . ?
O14 C39 C40 118.9(4) . . ?
O15 C39 C40 116.9(4) . . ?
C39 C40 H39 109.5 . . ?
C39 C40 H40 109.5 . . ?
H39 C40 H40 109.5 . . ?
C39 C40 H41 109.5 . . ?
H39 C40 H41 109.5 . . ?
H40 C40 H41 109.5 . . ?
C41 O16 Ce1 149.1(3) . . ?
C41 O17 Zn2 119.2(2) . . ?
O16 C41 O17 123.8(4) . . ?
O16 C41 C42 118.6(4) . . ?
O17 C41 C42 117.6(4) . . ?
C41 C42 H42 109.5 . . ?
C41 C42 H43 109.5 . . ?
H42 C42 H43 109.5 . . ?
C41 C42 H44 109.5 . . ?
H42 C42 H44 109.5 . . ?
H43 C42 H44 109.5 . . ?
F3 P1 F3 126.3(10) 12_656 11_666 ?
F3 P1 F2 152.7(8) 11_666 . ?
F3 P1 F2 152.7(8) 12_656 2_655 ?
F2 P1 F2 179.1(9) . 2_655 ?
F3 P1 F3 71.7(3) 12_656 2_655 ?
F3 P1 F3 71.7(3) 11_666 2_655 ?
F2 P1 F3 90.0(7) . 2_655 ?
F2 P1 F3 89.4(6) 2_655 2_655 ?
F3 P1 F3 71.7(3) 12_656 . ?
F3 P1 F3 71.7(3) 11_666 . ?
F2 P1 F3 89.4(6) . . ?
F2 P1 F3 90.0(7) 2_655 . ?
F3 P1 F3 92.0(9) 2_655 . ?
F3 P1 F1 110.2(6) 12_656 . ?
F3 P1 F1 107.4(6) 11_666 . ?
F2 P1 F1 91.5(5) . . ?
F2 P1 F1 89.2(5) 2_655 . ?
F3 P1 F1 177.9(6) 2_655 . ?
F3 P1 F1 89.5(5) . . ?
F3 P1 F1 107.4(6) 12_656 2_655 ?
F3 P1 F1 110.2(6) 11_666 2_655 ?
F2 P1 F1 89.2(5) . 2_655 ?
F2 P1 F1 91.5(5) 2_655 2_655 ?
F3 P1 F1 89.5(5) 2_655 2_655 ?
F3 P1 F1 177.9(6) . 2_655 ?
F1 P1 F1 89.0(7) . 2_655 ?
F3 P1 P1 63.2(5) 12_656 11_666 ?
F3 P1 P1 63.2(5) 11_666 11_666 ?
F2 P1 P1 89.6(5) . 11_666 ?
F2 P1 P1 89.6(5) 2_655 11_666 ?
F3 P1 P1 46.0(4) 2_655 11_666 ?
F3 P1 P1 46.0(4) . 11_666 ?
F1 P1 P1 135.5(3) . 11_666 ?
F1 P1 P1 135.5(3) 2_655 11_666 ?
P1 F1 O20 95.2(8) . 11_666 ?
F3 F2 P1 52.5(13) 12_656 . ?
F2 F3 P1 101.1(17) 11_666 11_666 ?
F2 F3 P1 171.9(19) 11_666 . ?
P1 F3 P1 70.8(5) 11_666 . ?
F2 F3 F3 130(2) 11_666 11_666 ?
P1 F3 F3 62.6(4) 11_666 11_666 ?
P1 F3 F3 45.7(4) . 11_666 ?
F2 F3 F3 132.0(18) 11_666 12_656 ?
P1 F3 F3 62.6(4) 11_666 12_656 ?
P1 F3 F3 45.7(4) . 12_656 ?
F3 F3 F3 84.5(4) 11_666 12_656 ?
F5 P2 F5 179.5(5) . 2_655 ?
F5 P2 F4 90.7(4) . 2_655 ?
F5 P2 F4 88.9(4) 2_655 2_655 ?
F5 P2 F4 88.9(4) . . ?
F5 P2 F4 90.7(4) 2_655 . ?
F4 P2 F4 86.8(3) 2_655 . ?
F5 P2 F6 90.5(4) . . ?
F5 P2 F6 89.9(4) 2_655 . ?
F4 P2 F6 175.6(4) 2_655 . ?
F4 P2 F6 89.0(4) . . ?
F5 P2 F6 89.9(4) . 2_655 ?
F5 P2 F6 90.5(4) 2_655 2_655 ?
F4 P2 F6 89.0(4) 2_655 2_655 ?
F4 P2 F6 175.6(4) . 2_655 ?
F6 P2 F6 95.2(8) . 2_655 ?
F9 P3 F9 98.1(10) 2_655 . ?
F9 P3 F7 89.8(8) 2_655 2_655 ?
F9 P3 F7 170.8(9) . 2_655 ?
F9 P3 F7 170.8(9) 2_655 . ?
F9 P3 F7 89.8(8) . . ?
F7 P3 F7 82.7(15) 2_655 . ?
F9 P3 F8 87.4(6) 2_655 . ?
F9 P3 F8 96.8(5) . . ?
F7 P3 F8 88.3(7) 2_655 . ?
F7 P3 F8 87.0(6) . . ?
F9 P3 F8 96.8(5) 2_655 2_655 ?
F9 P3 F8 87.4(6) . 2_655 ?
F7 P3 F8 87.0(6) 2_655 2_655 ?
F7 P3 F8 88.3(7) . 2_655 ?
F8 P3 F8 173.7(8) . 2_655 ?
C43 O18 C43 113.0(16) 2_655 . ?
C44 C43 O18 108.4(11) . . ?
C44 C43 H45 110.0 . . ?
O18 C43 H45 110.0 . . ?
C44 C43 H46 110.0 . . ?
O18 C43 H46 110.0 . . ?
H45 C43 H46 108.4 . . ?
C43 C44 H47 109.5 . . ?
C43 C44 H48 109.5 . . ?
H47 C44 H48 109.5 . . ?
C43 C44 H49 109.5 . . ?
H47 C44 H49 109.5 . . ?
H48 C44 H49 109.5 . . ?
C46 C45 H50 109.5 . . ?
C46 C45 H51 109.5 . . ?
H50 C45 H51 109.5 . . ?
C46 C45 H52 109.5 . . ?
H50 C45 H52 109.5 . . ?
H51 C45 H52 109.5 . . ?
O19 C46 C45 109.9(9) . . ?
O19 C46 H53 109.7 . . ?
C45 C46 H53 109.7 . . ?
O19 C46 H54 109.7 . . ?
C45 C46 H54 109.7 . . ?
H53 C46 H54 108.2 . . ?
C47 O19 C46 114.7(8) . . ?
O19 C47 C48 112.7(9) . . ?
O19 C47 H55 109.1 . . ?
C48 C47 H55 109.1 . . ?
O19 C47 H56 109.1 . . ?
C48 C47 H56 109.1 . . ?
H55 C47 H56 107.8 . . ?
C47 C48 H57 109.5 . . ?
C47 C48 H58 109.5 . . ?
H57 C48 H58 109.5 . . ?
C47 C48 H59 109.5 . . ?
H57 C48 H59 109.5 . . ?
H58 C48 H59 109.5 . . ?
F1 O20 F1 80.6(14) 12_656 11_666 ?

loop_
_geom_bond_atom_site_label_1
_geom_bond_atom_site_label_2
_geom_bond_distance
_geom_bond_site_symmetry_2
_geom_bond_publ_flag
Ce1 O16 2.432(3) . ?
Ce1 O14 2.454(3) . ?
Ce1 O1 2.462(3) . ?
Ce1 O12 2.491(3) . ?
Ce1 O5 2.502(3) . ?
Ce1 O9 2.525(3) . ?
Ce1 O6 2.705(3) . ?
Ce1 O8 2.709(3) . ?
Ce1 O2 2.780(3) . ?
Ce1 O13 2.818(3) . ?
Ce1 Zn1 3.5085(6) . ?
Ce1 Zn2 3.5448(6) . ?
Zn1 O15 1.975(3) . ?
Zn1 O5 1.988(3) . ?
Zn1 N1 2.038(4) . ?
Zn1 O1 2.053(3) . ?
Zn1 N2 2.122(3) . ?
Zn2 O9 1.986(3) . ?
Zn2 O17 1.989(3) . ?
Zn2 N4 2.050(4) . ?
Zn2 O12 2.072(3) . ?
Zn2 N3 2.133(3) . ?
C1 C6 1.409(6) . ?
C1 C2 1.415(6) . ?
C1 C8 1.451(6) . ?
C2 O1 1.314(5) . ?
C2 C3 1.408(6) . ?
C3 C4 1.374(6) . ?
C3 O2 1.380(5) . ?
C4 C5 1.399(6) . ?
C4 H1 0.9500 . ?
C5 C6 1.369(7) . ?
C5 H2 0.9500 . ?
C6 H3 0.9500 . ?
O2 C7 1.439(5) . ?
C7 H4 0.9800 . ?
C7 H5 0.9800 . ?
C7 H6 0.9800 . ?
C8 N1 1.277(6) . ?
C8 H7 0.9500 . ?
N1 O3 1.425(4) . ?
O3 C9 1.436(6) . ?
C9 C10 1.502(7) . ?
C9 H8 0.9900 . ?
C9 H9 0.9900 . ?
C10 O4 1.432(5) . ?
C10 H10 0.9900 . ?
C10 H11 0.9900 . ?
O4 N2 1.417(4) . ?
N2 C11 1.280(6) . ?
C11 C12 1.453(6) . ?
C11 H12 0.9500 . ?
C12 C17 1.409(6) . ?
C12 C13 1.417(5) . ?
C13 O5 1.320(5) . ?
C13 C14 1.414(6) . ?
C14 C15 1.381(6) . ?
C14 O6 1.394(5) . ?
C15 C16 1.396(6) . ?
C15 H13 0.9500 . ?
C16 C17 1.369(7) . ?
C16 H14 0.9500 . ?
C17 H15 0.9500 . ?
O6 C18 1.445(5) . ?
C18 C19 1.511(6) . ?
C18 H16 0.9900 . ?
C18 H17 0.9900 . ?
C19 O7 1.424(6) . ?
C19 H18 0.9900 . ?
C19 H19 0.9900 . ?
O7 C20 1.423(6) . ?
C20 C21 1.526(7) . ?
C20 H20 0.9900 . ?
C20 H21 0.9900 . ?
C21 O8 1.441(5) . ?
C21 H22 0.9900 . ?
C21 H23 0.9900 . ?
O8 C22 1.388(5) . ?
C22 C27 1.375(6) . ?
C22 C23 1.406(6) . ?
C23 O9 1.329(5) . ?
C23 C24 1.405(5) . ?
C24 C25 1.413(6) . ?
C24 C28 1.454(6) . ?
C25 C26 1.374(6) . ?
C25 H24 0.9500 . ?
C26 C27 1.398(6) . ?
C26 H25 0.9500 . ?
C27 H26 0.9500 . ?
C28 N3 1.276(5) . ?
C28 H27 0.9500 . ?
N3 O10 1.416(4) . ?
O10 C29 1.425(6) . ?
C29 C30 1.508(7) . ?
C29 H28 0.9900 . ?
C29 H29 0.9900 . ?
C30 O11 1.431(6) . ?
C30 H30 0.9900 . ?
C30 H31 0.9900 . ?
O11 N4 1.427(4) . ?
N4 C31 1.292(6) . ?
C31 C32 1.439(6) . ?
C31 H32 0.9500 . ?
C32 C33 1.405(6) . ?
C32 C37 1.416(6) . ?
C33 O12 1.319(5) . ?
C33 C34 1.421(6) . ?
C34 C35 1.373(6) . ?
C34 O13 1.375(5) . ?
C35 C36 1.404(7) . ?
C35 H33 0.9500 . ?
C36 C37 1.365(7) . ?
C36 H34 0.9500 . ?
C37 H35 0.9500 . ?
O13 C38 1.445(5) . ?
C38 H36 0.9800 . ?
C38 H37 0.9800 . ?
C38 H38 0.9800 . ?
O14 C39 1.248(6) . ?
O15 C39 1.270(5) . ?
C39 C40 1.504(7) . ?
C40 H39 0.9800 . ?
C40 H40 0.9800 . ?
C40 H41 0.9800 . ?
O16 C41 1.248(5) . ?
O17 C41 1.281(5) . ?
C41 C42 1.499(6) . ?
C42 H42 0.9800 . ?
C42 H43 0.9800 . ?
C42 H44 0.9800 . ?
P1 F3 1.282(11) 12_656 ?
P1 F3 1.282(11) 11_666 ?
P1 F2 1.586(9) . ?
P1 F2 1.586(9) 2_655 ?
P1 F3 1.590(9) 2_655 ?
P1 F3 1.590(9) . ?
P1 F1 1.610(8) . ?
P1 F1 1.610(8) 2_655 ?
P1 P1 1.683(9) 11_666 ?
F1 O20 1.75(2) 11_666 ?
F2 F3 0.719(11) 12_656 ?
F3 F2 0.719(11) 11_666 ?
F3 P1 1.282(11) 11_666 ?
F3 F3 1.701(12) 11_666 ?
F3 F3 1.701(12) 12_656 ?
P2 F5 1.555(6) . ?
P2 F5 1.555(6) 2_655 ?
P2 F4 1.578(5) 2_655 ?
P2 F4 1.578(5) . ?
P2 F6 1.591(7) . ?
P2 F6 1.591(7) 2_655 ?
P3 F9 1.505(8) 2_655 ?
P3 F9 1.505(8) . ?
P3 F7 1.519(11) 2_655 ?
P3 F7 1.519(11) . ?
P3 F8 1.582(7) . ?
P3 F8 1.582(7) 2_655 ?
O18 C43 1.441(14) 2_655 ?
O18 C43 1.441(14) . ?
C43 C44 1.433(16) . ?
C43 H45 0.9900 . ?
C43 H46 0.9900 . ?
C44 H47 0.9800 . ?
C44 H48 0.9800 . ?
C44 H49 0.9800 . ?
C45 C46 1.501(14) . ?
C45 H50 0.9800 . ?
C45 H51 0.9800 . ?
C45 H52 0.9800 . ?
C46 O19 1.467(12) . ?
C46 H53 0.9900 . ?
C46 H54 0.9900 . ?
O19 C47 1.396(11) . ?
C47 C48 1.402(12) . ?
C47 H55 0.9900 . ?
C47 H56 0.9900 . ?
C48 H57 0.9800 . ?
C48 H58 0.9800 . ?
C48 H59 0.9800 . ?
O20 F1 1.75(2) 12_656 ?
O20 F1 1.75(2) 11_666 ?

loop_
_geom_torsion_atom_site_label_1
_geom_torsion_atom_site_label_2
_geom_torsion_atom_site_label_3
_geom_torsion_atom_site_label_4
_geom_torsion
_geom_torsion_site_symmetry_1
_geom_torsion_site_symmetry_2
_geom_torsion_site_symmetry_3
_geom_torsion_site_symmetry_4
_geom_torsion_publ_flag
O16 Ce1 Zn1 O15 -23.53(14) . . . . ?
O14 Ce1 Zn1 O15 8.15(14) . . . . ?
O1 Ce1 Zn1 O15 -101.90(16) . . . . ?
O12 Ce1 Zn1 O15 79.74(17) . . . . ?
O5 Ce1 Zn1 O15 124.56(16) . . . . ?
O9 Ce1 Zn1 O15 -143.04(16) . . . . ?
O6 Ce1 Zn1 O15 135.42(12) . . . . ?
O8 Ce1 Zn1 O15 -156.36(13) . . . . ?
O2 Ce1 Zn1 O15 -85.71(12) . . . . ?
O13 Ce1 Zn1 O15 69.84(12) . . . . ?
O16 Ce1 Zn1 O5 -148.09(15) . . . . ?
O14 Ce1 Zn1 O5 -116.42(15) . . . . ?
O1 Ce1 Zn1 O5 133.54(17) . . . . ?
O12 Ce1 Zn1 O5 -44.82(18) . . . . ?
O9 Ce1 Zn1 O5 92.40(16) . . . . ?
O6 Ce1 Zn1 O5 10.86(14) . . . . ?
O8 Ce1 Zn1 O5 79.08(14) . . . . ?
O2 Ce1 Zn1 O5 149.72(14) . . . . ?
O13 Ce1 Zn1 O5 -54.72(14) . . . . ?
O16 Ce1 Zn1 N1 99.35(16) . . . . ?
O14 Ce1 Zn1 N1 131.02(17) . . . . ?
O1 Ce1 Zn1 N1 20.98(18) . . . . ?
O12 Ce1 Zn1 N1 -157.38(19) . . . . ?
O5 Ce1 Zn1 N1 -112.56(18) . . . . ?
O9 Ce1 Zn1 N1 -20.16(18) . . . . ?
O6 Ce1 Zn1 N1 -101.70(15) . . . . ?
O8 Ce1 Zn1 N1 -33.48(15) . . . . ?
O2 Ce1 Zn1 N1 37.16(15) . . . . ?
O13 Ce1 Zn1 N1 -167.28(15) . . . . ?
O16 Ce1 Zn1 O1 78.37(15) . . . . ?
O14 Ce1 Zn1 O1 110.04(15) . . . . ?
O12 Ce1 Zn1 O1 -178.36(17) . . . . ?
O5 Ce1 Zn1 O1 -133.54(17) . . . . ?
O9 Ce1 Zn1 O1 -41.14(17) . . . . ?
O6 Ce1 Zn1 O1 -122.68(14) . . . . ?
O8 Ce1 Zn1 O1 -54.46(14) . . . . ?
O2 Ce1 Zn1 O1 16.18(13) . . . . ?
O13 Ce1 Zn1 O1 171.74(14) . . . . ?
O16 Ce1 Zn1 N2 -124.47(15) . . . . ?
O14 Ce1 Zn1 N2 -92.80(15) . . . . ?
O1 Ce1 Zn1 N2 157.16(17) . . . . ?
O12 Ce1 Zn1 N2 -21.20(18) . . . . ?
O5 Ce1 Zn1 N2 23.62(17) . . . . ?
O9 Ce1 Zn1 N2 116.02(17) . . . . ?
O6 Ce1 Zn1 N2 34.48(14) . . . . ?
O8 Ce1 Zn1 N2 102.70(14) . . . . ?
O2 Ce1 Zn1 N2 173.34(14) . . . . ?
O13 Ce1 Zn1 N2 -31.10(14) . . . . ?
O16 Ce1 Zn2 O9 -124.50(14) . . . . ?
O14 Ce1 Zn2 O9 -152.47(15) . . . . ?
O1 Ce1 Zn2 O9 -44.77(16) . . . . ?
O12 Ce1 Zn2 O9 133.66(17) . . . . ?
O5 Ce1 Zn2 O9 86.09(17) . . . . ?
O6 Ce1 Zn2 O9 78.34(13) . . . . ?
O8 Ce1 Zn2 O9 10.00(13) . . . . ?
O2 Ce1 Zn2 O9 -60.60(13) . . . . ?
O13 Ce1 Zn2 O9 143.89(13) . . . . ?
O16 Ce1 Zn2 O17 -1.53(12) . . . . ?
O14 Ce1 Zn2 O17 -29.50(12) . . . . ?
O1 Ce1 Zn2 O17 78.20(14) . . . . ?
O12 Ce1 Zn2 O17 -103.36(15) . . . . ?
O5 Ce1 Zn2 O17 -150.94(15) . . . . ?
O9 Ce1 Zn2 O17 122.97(14) . . . . ?
O6 Ce1 Zn2 O17 -158.68(10) . . . . ?
O8 Ce1 Zn2 O17 132.97(11) . . . . ?
O2 Ce1 Zn2 O17 62.38(10) . . . . ?
O13 Ce1 Zn2 O17 -93.13(10) . . . . ?
O16 Ce1 Zn2 N4 125.81(15) . . . . ?
O14 Ce1 Zn2 N4 97.84(16) . . . . ?
O1 Ce1 Zn2 N4 -154.46(17) . . . . ?
O12 Ce1 Zn2 N4 23.98(17) . . . . ?
O5 Ce1 Zn2 N4 -23.60(18) . . . . ?
O9 Ce1 Zn2 N4 -109.69(17) . . . . ?
O6 Ce1 Zn2 N4 -31.34(14) . . . . ?
O8 Ce1 Zn2 N4 -99.69(14) . . . . ?
O2 Ce1 Zn2 N4 -170.28(14) . . . . ?
O13 Ce1 Zn2 N4 34.21(14) . . . . ?
O16 Ce1 Zn2 O12 101.83(15) . . . . ?
O14 Ce1 Zn2 O12 73.87(15) . . . . ?
O1 Ce1 Zn2 O12 -178.44(16) . . . . ?
O5 Ce1 Zn2 O12 -47.58(18) . . . . ?
O9 Ce1 Zn2 O12 -133.66(17) . . . . ?
O6 Ce1 Zn2 O12 -55.32(14) . . . . ?
O8 Ce1 Zn2 O12 -123.67(14) . . . . ?
O2 Ce1 Zn2 O12 165.74(14) . . . . ?
O13 Ce1 Zn2 O12 10.23(14) . . . . ?
O16 Ce1 Zn2 N3 -100.12(15) . . . . ?
O14 Ce1 Zn2 N3 -128.09(15) . . . . ?
O1 Ce1 Zn2 N3 -20.39(17) . . . . ?
O12 Ce1 Zn2 N3 158.05(17) . . . . ?
O5 Ce1 Zn2 N3 110.47(18) . . . . ?
O9 Ce1 Zn2 N3 24.38(17) . . . . ?
O6 Ce1 Zn2 N3 102.73(14) . . . . ?
O8 Ce1 Zn2 N3 34.38(14) . . . . ?
O2 Ce1 Zn2 N3 -36.22(14) . . . . ?
O13 Ce1 Zn2 N3 168.28(14) . . . . ?
C6 C1 C2 O1 177.8(4) . . . . ?
C8 C1 C2 O1 -3.0(7) . . . . ?
C6 C1 C2 C3 -3.5(6) . . . . ?
C8 C1 C2 C3 175.6(4) . . . . ?
O1 C2 C3 C4 -174.7(4) . . . . ?
C1 C2 C3 C4 6.6(6) . . . . ?
O1 C2 C3 O2 2.7(5) . . . . ?
C1 C2 C3 O2 -176.0(4) . . . . ?
O2 C3 C4 C5 177.9(4) . . . . ?
C2 C3 C4 C5 -5.0(7) . . . . ?
C3 C4 C5 C6 0.1(7) . . . . ?
C4 C5 C6 C1 2.8(7) . . . . ?
C2 C1 C6 C5 -1.0(7) . . . . ?
C8 C1 C6 C5 179.8(4) . . . . ?
C3 C2 O1 Zn1 156.3(3) . . . . ?
C1 C2 O1 Zn1 -25.1(6) . . . . ?
C3 C2 O1 Ce1 -6.7(5) . . . . ?
C1 C2 O1 Ce1 171.9(3) . . . . ?
O15 Zn1 O1 C2 -84.1(3) . . . . ?
O5 Zn1 O1 C2 162.1(3) . . . . ?
N1 Zn1 O1 C2 29.6(3) . . . . ?
N2 Zn1 O1 C2 120.3(4) . . . . ?
Ce1 Zn1 O1 C2 -166.9(4) . . . . ?
O15 Zn1 O1 Ce1 82.79(14) . . . . ?
O5 Zn1 O1 Ce1 -30.98(11) . . . . ?
N1 Zn1 O1 Ce1 -163.46(14) . . . . ?
N2 Zn1 O1 Ce1 -72.8(4) . . . . ?
O16 Ce1 O1 C2 48.1(3) . . . . ?
O14 Ce1 O1 C2 111.5(3) . . . . ?
O5 Ce1 O1 C2 -167.1(4) . . . . ?
O9 Ce1 O1 C2 -38.6(4) . . . . ?
O6 Ce1 O1 C2 -130.6(3) . . . . ?
O8 Ce1 O1 C2 -75.1(3) . . . . ?
O2 Ce1 O1 C2 5.0(3) . . . . ?
O13 Ce1 O1 C2 155.9(3) . . . . ?
Zn1 Ce1 O1 C2 166.0(4) . . . . ?
Zn2 Ce1 O1 C2 -13.5(4) . . . . ?
O16 Ce1 O1 Zn1 -117.89(12) . . . . ?
O14 Ce1 O1 Zn1 -54.50(12) . . . . ?
O5 Ce1 O1 Zn1 26.95(10) . . . . ?
O9 Ce1 O1 Zn1 155.37(10) . . . . ?
O6 Ce1 O1 Zn1 63.37(13) . . . . ?
O8 Ce1 O1 Zn1 118.95(13) . . . . ?
O2 Ce1 O1 Zn1 -160.95(16) . . . . ?
O13 Ce1 O1 Zn1 -10.07(16) . . . . ?
Zn2 Ce1 O1 Zn1 -179.51(2) . . . . ?
C4 C3 O2 C7 -2.9(6) . . . . ?
C2 C3 O2 C7 179.7(3) . . . . ?
C4 C3 O2 Ce1 178.6(3) . . . . ?
C2 C3 O2 Ce1 1.2(4) . . . . ?
O16 Ce1 O2 C3 -137.8(3) . . . . ?
O14 Ce1 O2 C3 -69.5(3) . . . . ?
O1 Ce1 O2 C3 -2.8(3) . . . . ?
O12 Ce1 O2 C3 175.1(3) . . . . ?
O5 Ce1 O2 C3 5.3(3) . . . . ?
O9 Ce1 O2 C3 135.5(3) . . . . ?
O6 Ce1 O2 C3 81.7(3) . . . . ?
O8 Ce1 O2 C3 72.9(3) . . . . ?
O13 Ce1 O2 C3 -108.4(3) . . . . ?
Zn1 Ce1 O2 C3 -13.6(3) . . . . ?
Zn2 Ce1 O2 C3 165.8(3) . . . . ?
O16 Ce1 O2 C7 43.9(3) . . . . ?
O14 Ce1 O2 C7 112.1(3) . . . . ?
O1 Ce1 O2 C7 178.8(3) . . . . ?
O12 Ce1 O2 C7 -3.3(3) . . . . ?
O5 Ce1 O2 C7 -173.1(3) . . . . ?
O9 Ce1 O2 C7 -42.9(3) . . . . ?
O6 Ce1 O2 C7 -96.6(3) . . . . ?
O8 Ce1 O2 C7 -105.5(3) . . . . ?
O13 Ce1 O2 C7 73.2(4) . . . . ?
Zn1 Ce1 O2 C7 168.0(3) . . . . ?
Zn2 Ce1 O2 C7 -12.5(3) . . . . ?
C6 C1 C8 N1 -163.5(5) . . . . ?
C2 C1 C8 N1 17.3(7) . . . . ?
C1 C8 N1 O3 -174.6(4) . . . . ?
C1 C8 N1 Zn1 -1.4(7) . . . . ?
O15 Zn1 N1 C8 82.2(4) . . . . ?
O5 Zn1 N1 C8 -88.8(4) . . . . ?
O1 Zn1 N1 C8 -16.8(4) . . . . ?
N2 Zn1 N1 C8 -178.3(4) . . . . ?
Ce1 Zn1 N1 C8 -31.1(5) . . . . ?
O15 Zn1 N1 O3 -105.0(3) . . . . ?
O5 Zn1 N1 O3 84.0(3) . . . . ?
O1 Zn1 N1 O3 156.0(3) . . . . ?
N2 Zn1 N1 O3 -5.4(3) . . . . ?
Ce1 Zn1 N1 O3 141.8(2) . . . . ?
C8 N1 O3 C9 -107.2(4) . . . . ?
Zn1 N1 O3 C9 78.8(4) . . . . ?
N1 O3 C9 C10 -54.1(5) . . . . ?
O3 C9 C10 O4 -60.2(5) . . . . ?
C9 C10 O4 N2 80.3(4) . . . . ?
C10 O4 N2 C11 -171.7(4) . . . . ?
C10 O4 N2 Zn1 12.2(4) . . . . ?
O15 Zn1 N2 C11 -116.8(4) . . . . ?
O5 Zn1 N2 C11 -2.0(4) . . . . ?
N1 Zn1 N2 C11 128.4(4) . . . . ?
O1 Zn1 N2 C11 39.0(6) . . . . ?
Ce1 Zn1 N2 C11 -18.2(4) . . . . ?
O15 Zn1 N2 O4 58.6(3) . . . . ?
O5 Zn1 N2 O4 173.4(3) . . . . ?
N1 Zn1 N2 O4 -56.3(3) . . . . ?
O1 Zn1 N2 O4 -145.7(3) . . . . ?
Ce1 Zn1 N2 O4 157.1(2) . . . . ?
O4 N2 C11 C12 -179.0(4) . . . . ?
Zn1 N2 C11 C12 -3.2(6) . . . . ?
N2 C11 C12 C17 -176.7(4) . . . . ?
N2 C11 C12 C13 4.6(7) . . . . ?
C17 C12 C13 O5 -176.8(4) . . . . ?
C11 C12 C13 O5 1.9(7) . . . . ?
C17 C12 C13 C14 1.4(6) . . . . ?
C11 C12 C13 C14 -179.9(4) . . . . ?
O5 C13 C14 C15 176.1(4) . . . . ?
C12 C13 C14 C15 -2.2(6) . . . . ?
O5 C13 C14 O6 -3.6(5) . . . . ?
C12 C13 C14 O6 178.1(3) . . . . ?
O6 C14 C15 C16 -179.3(4) . . . . ?
C13 C14 C15 C16 1.0(6) . . . . ?
C14 C15 C16 C17 1.1(7) . . . . ?
C15 C16 C17 C12 -1.9(7) . . . . ?
C13 C12 C17 C16 0.6(7) . . . . ?
C11 C12 C17 C16 -178.2(4) . . . . ?
C14 C13 O5 Zn1 172.2(3) . . . . ?
C12 C13 O5 Zn1 -9.7(6) . . . . ?
C14 C13 O5 Ce1 -19.7(5) . . . . ?
C12 C13 O5 Ce1 158.5(3) . . . . ?
O15 Zn1 O5 C13 105.0(3) . . . . ?
N1 Zn1 O5 C13 -84.1(4) . . . . ?
O1 Zn1 O5 C13 -159.3(4) . . . . ?
N2 Zn1 O5 C13 8.4(3) . . . . ?
Ce1 Zn1 O5 C13 170.2(4) . . . . ?
O15 Zn1 O5 Ce1 -65.21(15) . . . . ?
N1 Zn1 O5 Ce1 105.71(16) . . . . ?
O1 Zn1 O5 Ce1 30.50(11) . . . . ?
N2 Zn1 O5 Ce1 -161.74(13) . . . . ?
O16 Ce1 O5 C13 -115.6(3) . . . . ?
O14 Ce1 O5 C13 -120.8(3) . . . . ?
O1 Ce1 O5 C13 161.1(3) . . . . ?
O12 Ce1 O5 C13 -16.5(3) . . . . ?
O9 Ce1 O5 C13 62.0(3) . . . . ?
O6 Ce1 O5 C13 21.7(3) . . . . ?
O8 Ce1 O5 C13 91.4(3) . . . . ?
O2 Ce1 O5 C13 153.3(3) . . . . ?
O13 Ce1 O5 C13 -50.4(3) . . . . ?
Zn1 Ce1 O5 C13 -170.9(4) . . . . ?
Zn2 Ce1 O5 C13 12.7(4) . . . . ?
O16 Ce1 O5 Zn1 55.3(2) . . . . ?
O14 Ce1 O5 Zn1 50.19(12) . . . . ?
O1 Ce1 O5 Zn1 -27.96(11) . . . . ?
O12 Ce1 O5 Zn1 154.47(11) . . . . ?
O9 Ce1 O5 Zn1 -127.09(12) . . . . ?
O6 Ce1 O5 Zn1 -167.32(16) . . . . ?
O8 Ce1 O5 Zn1 -97.69(12) . . . . ?
O2 Ce1 O5 Zn1 -35.78(15) . . . . ?
O13 Ce1 O5 Zn1 120.59(13) . . . . ?
Zn2 Ce1 O5 Zn1 -176.36(3) . . . . ?
C15 C14 O6 C18 18.0(6) . . . . ?
C13 C14 O6 C18 -162.2(4) . . . . ?
C15 C14 O6 Ce1 -157.8(3) . . . . ?
C13 C14 O6 Ce1 22.0(4) . . . . ?
O16 Ce1 O6 C14 122.1(3) . . . . ?
O14 Ce1 O6 C14 21.5(3) . . . . ?
O1 Ce1 O6 C14 -59.8(3) . . . . ?
O12 Ce1 O6 C14 123.4(3) . . . . ?
O5 Ce1 O6 C14 -22.0(2) . . . . ?
O9 Ce1 O6 C14 -174.1(3) . . . . ?
O8 Ce1 O6 C14 -115.3(3) . . . . ?
O2 Ce1 O6 C14 -124.3(2) . . . . ?
O13 Ce1 O6 C14 60.3(3) . . . . ?
Zn1 Ce1 O6 C14 -28.9(3) . . . . ?
Zn2 Ce1 O6 C14 153.3(3) . . . . ?
O16 Ce1 O6 C18 -53.3(4) . . . . ?
O14 Ce1 O6 C18 -153.8(3) . . . . ?
O1 Ce1 O6 C18 124.9(3) . . . . ?
O12 Ce1 O6 C18 -51.9(3) . . . . ?
O5 Ce1 O6 C18 162.7(3) . . . . ?
O9 Ce1 O6 C18 10.6(3) . . . . ?
O8 Ce1 O6 C18 69.3(3) . . . . ?
O2 Ce1 O6 C18 60.3(3) . . . . ?
O13 Ce1 O6 C18 -115.0(3) . . . . ?
Zn1 Ce1 O6 C18 155.7(3) . . . . ?
Zn2 Ce1 O6 C18 -22.0(3) . . . . ?
C14 O6 C18 C19 69.6(5) . . . . ?
Ce1 O6 C18 C19 -115.0(3) . . . . ?
O6 C18 C19 O7 81.5(5) . . . . ?
C18 C19 O7 C20 -109.1(5) . . . . ?
C19 O7 C20 C21 82.8(5) . . . . ?
O7 C20 C21 O8 36.0(6) . . . . ?
C20 C21 O8 C22 49.6(5) . . . . ?
C20 C21 O8 Ce1 -123.0(3) . . . . ?
O16 Ce1 O8 C22 16.5(3) . . . . ?
O14 Ce1 O8 C22 124.8(3) . . . . ?
O1 Ce1 O8 C22 114.9(3) . . . . ?
O12 Ce1 O8 C22 -62.8(3) . . . . ?
O5 Ce1 O8 C22 178.4(3) . . . . ?
O9 Ce1 O8 C22 -26.0(2) . . . . ?
O6 Ce1 O8 C22 -121.7(3) . . . . ?
O2 Ce1 O8 C22 52.0(3) . . . . ?
O13 Ce1 O8 C22 -127.2(3) . . . . ?
Zn1 Ce1 O8 C22 145.1(3) . . . . ?
Zn2 Ce1 O8 C22 -32.4(3) . . . . ?
O16 Ce1 O8 C21 -170.8(3) . . . . ?
O14 Ce1 O8 C21 -62.5(4) . . . . ?
O1 Ce1 O8 C21 -72.4(3) . . . . ?
O12 Ce1 O8 C21 109.9(3) . . . . ?
O5 Ce1 O8 C21 -8.9(3) . . . . ?
O9 Ce1 O8 C21 146.7(4) . . . . ?
O6 Ce1 O8 C21 51.0(3) . . . . ?
O2 Ce1 O8 C21 -135.3(3) . . . . ?
O13 Ce1 O8 C21 45.5(4) . . . . ?
Zn1 Ce1 O8 C21 -42.2(3) . . . . ?
Zn2 Ce1 O8 C21 140.3(3) . . . . ?
C21 O8 C22 C27 33.1(6) . . . . ?
Ce1 O8 C22 C27 -153.7(3) . . . . ?
C21 O8 C22 C23 -147.6(4) . . . . ?
Ce1 O8 C22 C23 25.6(4) . . . . ?
C27 C22 C23 O9 176.2(4) . . . . ?
O8 C22 C23 O9 -3.0(5) . . . . ?
C27 C22 C23 C24 -3.8(6) . . . . ?
O8 C22 C23 C24 177.0(3) . . . . ?
O9 C23 C24 C25 -176.3(4) . . . . ?
C22 C23 C24 C25 3.7(6) . . . . ?
O9 C23 C24 C28 5.2(6) . . . . ?
C22 C23 C24 C28 -174.8(4) . . . . ?
C23 C24 C25 C26 -1.1(6) . . . . ?
C28 C24 C25 C26 177.5(4) . . . . ?
C24 C25 C26 C27 -1.6(6) . . . . ?
O8 C22 C27 C26 -179.7(4) . . . . ?
C23 C22 C27 C26 1.1(6) . . . . ?
C25 C26 C27 C22 1.6(6) . . . . ?
C24 C23 O9 Zn2 -5.5(6) . . . . ?
C22 C23 O9 Zn2 174.5(3) . . . . ?
C24 C23 O9 Ce1 155.5(3) . . . . ?
C22 C23 O9 Ce1 -24.5(5) . . . . ?
O17 Zn2 O9 C23 99.2(3) . . . . ?
N4 Zn2 O9 C23 -89.3(4) . . . . ?
O12 Zn2 O9 C23 -165.6(3) . . . . ?
N3 Zn2 O9 C23 2.8(3) . . . . ?
Ce1 Zn2 O9 C23 163.9(4) . . . . ?
O17 Zn2 O9 Ce1 -64.78(14) . . . . ?
N4 Zn2 O9 Ce1 106.71(16) . . . . ?
O12 Zn2 O9 Ce1 30.50(11) . . . . ?
N3 Zn2 O9 Ce1 -161.13(13) . . . . ?
O16 Ce1 O9 C23 -120.4(3) . . . . ?
O14 Ce1 O9 C23 -113.6(3) . . . . ?
O1 Ce1 O9 C23 -14.0(3) . . . . ?
O12 Ce1 O9 C23 166.5(3) . . . . ?
O5 Ce1 O9 C23 60.9(3) . . . . ?
O6 Ce1 O9 C23 94.8(3) . . . . ?
O8 Ce1 O9 C23 26.2(3) . . . . ?
O2 Ce1 O9 C23 -52.8(3) . . . . ?
O13 Ce1 O9 C23 152.4(3) . . . . ?
Zn1 Ce1 O9 C23 10.6(3) . . . . ?
Zn2 Ce1 O9 C23 -165.5(3) . . . . ?
O16 Ce1 O9 Zn2 45.07(12) . . . . ?
O14 Ce1 O9 Zn2 51.9(2) . . . . ?
O1 Ce1 O9 Zn2 151.49(11) . . . . ?
O12 Ce1 O9 Zn2 -28.01(10) . . . . ?
O5 Ce1 O9 Zn2 -133.58(12) . . . . ?
O6 Ce1 O9 Zn2 -99.68(12) . . . . ?
O8 Ce1 O9 Zn2 -168.27(16) . . . . ?
O2 Ce1 O9 Zn2 112.72(13) . . . . ?
O13 Ce1 O9 Zn2 -42.13(15) . . . . ?
Zn1 Ce1 O9 Zn2 176.09(2) . . . . ?
C23 C24 C28 N3 -2.7(6) . . . . ?
C25 C24 C28 N3 178.7(4) . . . . ?
C24 C28 N3 O10 -178.9(4) . . . . ?
C24 C28 N3 Zn2 0.6(6) . . . . ?
O9 Zn2 N3 C28 -0.4(4) . . . . ?
O17 Zn2 N3 C28 -112.2(4) . . . . ?
N4 Zn2 N3 C28 127.9(4) . . . . ?
O12 Zn2 N3 C28 39.5(6) . . . . ?
Ce1 Zn2 N3 C28 -17.1(4) . . . . ?
O9 Zn2 N3 O10 179.1(3) . . . . ?
O17 Zn2 N3 O10 67.2(3) . . . . ?
N4 Zn2 N3 O10 -52.6(3) . . . . ?
O12 Zn2 N3 O10 -141.0(4) . . . . ?
Ce1 Zn2 N3 O10 162.4(2) . . . . ?
C28 N3 O10 C29 177.9(4) . . . . ?
Zn2 N3 O10 C29 -1.7(4) . . . . ?
N3 O10 C29 C30 87.7(4) . . . . ?
O10 C29 C30 O11 -51.1(5) . . . . ?
C29 C30 O11 N4 -61.9(5) . . . . ?
C30 O11 N4 C31 -119.3(4) . . . . ?
C30 O11 N4 Zn2 72.1(4) . . . . ?
O9 Zn2 N4 C31 -72.0(4) . . . . ?
O17 Zn2 N4 C31 98.9(4) . . . . ?
O12 Zn2 N4 C31 0.7(4) . . . . ?
N3 Zn2 N4 C31 -161.3(4) . . . . ?
Ce1 Zn2 N4 C31 -15.6(4) . . . . ?
O9 Zn2 N4 O11 94.0(3) . . . . ?
O17 Zn2 N4 O11 -95.0(3) . . . . ?
O12 Zn2 N4 O11 166.8(3) . . . . ?
N3 Zn2 N4 O11 4.8(3) . . . . ?
Ce1 Zn2 N4 O11 150.5(2) . . . . ?
O11 N4 C31 C32 -176.1(4) . . . . ?
Zn2 N4 C31 C32 -9.0(7) . . . . ?
N4 C31 C32 C33 8.8(7) . . . . ?
N4 C31 C32 C37 -170.6(4) . . . . ?
C37 C32 C33 O12 -178.4(4) . . . . ?
C31 C32 C33 O12 2.2(7) . . . . ?
C37 C32 C33 C34 0.0(6) . . . . ?
C31 C32 C33 C34 -179.4(4) . . . . ?
O12 C33 C34 C35 -178.4(4) . . . . ?
C32 C33 C34 C35 3.2(6) . . . . ?
O12 C33 C34 O13 1.0(5) . . . . ?
C32 C33 C34 O13 -177.5(4) . . . . ?
O13 C34 C35 C36 177.1(4) . . . . ?
C33 C34 C35 C36 -3.6(7) . . . . ?
C34 C35 C36 C37 0.8(7) . . . . ?
C35 C36 C37 C32 2.4(7) . . . . ?
C33 C32 C37 C36 -2.7(7) . . . . ?
C31 C32 C37 C36 176.7(4) . . . . ?
C32 C33 O12 Zn2 -12.3(6) . . . . ?
C34 C33 O12 Zn2 169.4(3) . . . . ?
C32 C33 O12 Ce1 156.2(3) . . . . ?
C34 C33 O12 Ce1 -22.1(5) . . . . ?
O9 Zn2 O12 C33 140.0(4) . . . . ?
O17 Zn2 O12 C33 -109.2(3) . . . . ?
N4 Zn2 O12 C33 9.7(3) . . . . ?
N3 Zn2 O12 C33 99.2(5) . . . . ?
Ce1 Zn2 O12 C33 170.8(4) . . . . ?
O9 Zn2 O12 Ce1 -30.79(11) . . . . ?
O17 Zn2 O12 Ce1 80.03(12) . . . . ?
N4 Zn2 O12 Ce1 -161.05(14) . . . . ?
N3 Zn2 O12 Ce1 -71.6(4) . . . . ?
O16 Ce1 O12 C33 127.5(3) . . . . ?
O14 Ce1 O12 C33 65.9(3) . . . . ?
O5 Ce1 O12 C33 -17.4(4) . . . . ?
O9 Ce1 O12 C33 -144.4(3) . . . . ?
O6 Ce1 O12 C33 -51.6(3) . . . . ?
O8 Ce1 O12 C33 -109.0(3) . . . . ?
O2 Ce1 O12 C33 172.7(3) . . . . ?
O13 Ce1 O12 C33 21.0(3) . . . . ?
Zn1 Ce1 O12 C33 9.3(4) . . . . ?
Zn2 Ce1 O12 C33 -171.0(4) . . . . ?
O16 Ce1 O12 Zn2 -61.44(12) . . . . ?
O14 Ce1 O12 Zn2 -123.11(12) . . . . ?
O5 Ce1 O12 Zn2 153.63(10) . . . . ?
O9 Ce1 O12 Zn2 26.60(10) . . . . ?
O6 Ce1 O12 Zn2 119.44(13) . . . . ?
O8 Ce1 O12 Zn2 61.99(13) . . . . ?
O2 Ce1 O12 Zn2 -16.29(15) . . . . ?
O13 Ce1 O12 Zn2 -167.97(16) . . . . ?
Zn1 Ce1 O12 Zn2 -179.62(3) . . . . ?
C35 C34 O13 C38 4.5(6) . . . . ?
C33 C34 O13 C38 -174.8(4) . . . . ?
C35 C34 O13 Ce1 -165.0(4) . . . . ?
C33 C34 O13 Ce1 15.7(4) . . . . ?
O16 Ce1 O13 C34 -82.4(3) . . . . ?
O14 Ce1 O13 C34 -151.8(3) . . . . ?
O1 Ce1 O13 C34 161.7(2) . . . . ?
O12 Ce1 O13 C34 -17.9(3) . . . . ?
O5 Ce1 O13 C34 127.4(3) . . . . ?
O9 Ce1 O13 C34 -3.3(3) . . . . ?
O6 Ce1 O13 C34 63.8(3) . . . . ?
O8 Ce1 O13 C34 69.4(3) . . . . ?
O2 Ce1 O13 C34 -108.9(3) . . . . ?
Zn1 Ce1 O13 C34 155.9(3) . . . . ?
Zn2 Ce1 O13 C34 -24.8(3) . . . . ?
O16 Ce1 O13 C38 109.4(3) . . . . ?
O14 Ce1 O13 C38 40.1(3) . . . . ?
O1 Ce1 O13 C38 -6.5(4) . . . . ?
O12 Ce1 O13 C38 173.9(4) . . . . ?
O5 Ce1 O13 C38 -40.7(3) . . . . ?
O9 Ce1 O13 C38 -171.4(3) . . . . ?
O6 Ce1 O13 C38 -104.4(3) . . . . ?
O8 Ce1 O13 C38 -98.8(3) . . . . ?
O2 Ce1 O13 C38 83.0(4) . . . . ?
Zn1 Ce1 O13 C38 -12.2(3) . . . . ?
Zn2 Ce1 O13 C38 167.0(3) . . . . ?
O16 Ce1 O14 C39 132.8(6) . . . . ?
O1 Ce1 O14 C39 15.2(6) . . . . ?
O12 Ce1 O14 C39 -166.9(6) . . . . ?
O5 Ce1 O14 C39 -50.1(6) . . . . ?
O9 Ce1 O14 C39 125.8(6) . . . . ?
O6 Ce1 O14 C39 -87.8(6) . . . . ?
O8 Ce1 O14 C39 5.6(7) . . . . ?
O2 Ce1 O14 C39 70.3(6) . . . . ?
O13 Ce1 O14 C39 -126.2(6) . . . . ?
Zn1 Ce1 O14 C39 -19.2(6) . . . . ?
Zn2 Ce1 O14 C39 157.4(6) . . . . ?
O5 Zn1 O15 C39 31.3(4) . . . . ?
N1 Zn1 O15 C39 -141.1(3) . . . . ?
O1 Zn1 O15 C39 -51.0(4) . . . . ?
N2 Zn1 O15 C39 121.4(4) . . . . ?
Ce1 Zn1 O15 C39 -8.0(4) . . . . ?
Ce1 O14 C39 O15 19.4(10) . . . . ?
Ce1 O14 C39 C40 -163.0(5) . . . . ?
Zn1 O15 C39 O14 1.2(7) . . . . ?
Zn1 O15 C39 C40 -176.5(5) . . . . ?
O14 Ce1 O16 C41 151.8(6) . . . . ?
O1 Ce1 O16 C41 -144.5(5) . . . . ?
O12 Ce1 O16 C41 32.3(5) . . . . ?
O5 Ce1 O16 C41 146.6(5) . . . . ?
O9 Ce1 O16 C41 -31.6(5) . . . . ?
O6 Ce1 O16 C41 33.6(6) . . . . ?
O8 Ce1 O16 C41 -67.6(6) . . . . ?
O2 Ce1 O16 C41 -104.7(5) . . . . ?
O13 Ce1 O16 C41 87.0(5) . . . . ?
Zn1 Ce1 O16 C41 179.0(5) . . . . ?
Zn2 Ce1 O16 C41 -4.3(5) . . . . ?
O9 Zn2 O17 C41 45.0(3) . . . . ?
N4 Zn2 O17 C41 -127.4(3) . . . . ?
O12 Zn2 O17 C41 -36.6(3) . . . . ?
N3 Zn2 O17 C41 134.9(3) . . . . ?
Ce1 Zn2 O17 C41 6.1(3) . . . . ?
Ce1 O16 C41 O17 10.7(8) . . . . ?
Ce1 O16 C41 C42 -171.6(4) . . . . ?
Zn2 O17 C41 O16 -10.1(5) . . . . ?
Zn2 O17 C41 C42 172.2(3) . . . . ?
F3 P1 F1 O20 110.9(6) 11_666 . . 11_666 ?
F2 P1 F1 O20 -89.1(5) . . . 11_666 ?
F2 P1 F1 O20 91.5(5) 2_655 . . 11_666 ?
F3 P1 F1 O20 -178.5(5) . . . 11_666 ?
F1 P1 F1 O20 0.000(1) 2_655 . . 11_666 ?
P1 P1 F1 O20 180.000(2) 11_666 . . 11_666 ?
F3 P1 F2 F3 -2(3) 11_666 . . 12_656 ?
F3 P1 F2 F3 45.1(16) 2_655 . . 12_656 ?
F3 P1 F2 F3 -46.9(17) . . . 12_656 ?
F1 P1 F2 F3 -136.4(16) . . . 12_656 ?
F1 P1 F2 F3 134.6(16) 2_655 . . 12_656 ?
P1 P1 F2 F3 -0.9(16) 11_666 . . 12_656 ?
F3 P1 F3 P1 70.0(4) 12_656 . . 11_666 ?
F3 P1 F3 P1 -70.0(4) 11_666 . . 11_666 ?
F2 P1 F3 P1 90.0(7) . . . 11_666 ?
F2 P1 F3 P1 -89.4(6) 2_655 . . 11_666 ?
F3 P1 F3 P1 0.0 2_655 . . 11_666 ?
F1 P1 F3 P1 -178.5(5) . . . 11_666 ?
F3 P1 F3 F3 140.0(9) 12_656 . . 11_666 ?
F2 P1 F3 F3 160.0(8) . . . 11_666 ?
F2 P1 F3 F3 -19.4(7) 2_655 . . 11_666 ?
F3 P1 F3 F3 70.0(4) 2_655 . . 11_666 ?
F3 P1 F3 F3 -140.0(9) 11_666 . . 12_656 ?
F2 P1 F3 F3 20.0(8) . . . 12_656 ?
F2 P1 F3 F3 -159.4(8) 2_655 . . 12_656 ?
F3 P1 F3 F3 -70.0(4) 2_655 . . 12_656 ?
P1 P1 F3 F3 -70.0(4) 11_666 . . 12_656 ?
C43 O18 C43 C44 -174(3) 2_655 . . . ?
C45 C46 O19 C47 178.4(8) . . . . ?
C46 O19 C47 C48 -175.6(8) . . . . ?
